data_7713551
loop_
_publ_author_name
'Gupta, Mayank'
'Daoo, Varad'
'Singh, Jayant K.'

_publ_section_title
;
 Amine decorated MOF for Direct Capture of CO2 from Ambient Air
;
_journal_name_full 'Dalton Transactions'
_journal_paper_doi 10.1039/D3DT01455J
_journal_year 2023
_chemical_formula_moiety 'C24 H25 N5 O4 Zn'
_chemical_formula_sum 'C24 H25 N5 O4 Zn'
_chemical_formula_weight 512.86
_space_group_crystal_system orthorhombic
_space_group_IT_number 64
_space_group_name_Hall '-C 2ac 2'
_space_group_name_H-M_alt 'C m c e'
_atom_sites_solution_hydrogens geom
_atom_sites_solution_primary dual
_audit_creation_date 2023-05-05
_audit_creation_method
;
Olex2 1.5
(compiled 2023.03.06 svn.rbb2c1857 for OlexSys, GUI svn.r6748)
;
_audit_update_record
;
2023-05-09 deposited with the CCDC.	2023-07-18 downloaded from the CCDC.
;
_cell_angle_alpha 90.000(5)
_cell_angle_beta 90.000(5)
_cell_angle_gamma 90.000(5)
_cell_formula_units_Z 16
_cell_length_a 34.992(5)
_cell_length_b 17.836(5)
_cell_length_c 21.716(5)
_cell_measurement_reflns_used 99
_cell_measurement_temperature 100
_cell_measurement_theta_max 25.04
_cell_measurement_theta_min 2.54
_cell_volume 13553(5)
_computing_molecular_graphics 'Olex2 1.5 (Dolomanov et al., 2009)'
_computing_publication_material 'Olex2 1.5 (Dolomanov et al., 2009)'
_computing_structure_refinement 'SHELXL 2018/3 (Sheldrick, 2015)'
_computing_structure_solution 'SHELXT  (Sheldrick, 2015)'
_diffrn_ambient_temperature 100
_diffrn_detector 'CCD area detector'
_diffrn_detector_area_resol_mean 7.9
_diffrn_detector_type 'Bruker SMART CCD 1K area detector'
_diffrn_measured_fraction_theta_full 0.999
_diffrn_measured_fraction_theta_max 0.999
_diffrn_measurement_device 'three-circle diffractometer'
_diffrn_measurement_method '\w scans'
_diffrn_radiation_monochromator graphite
_diffrn_radiation_probe x-ray
_diffrn_radiation_type MoK\a
_diffrn_radiation_wavelength 0.71069
_diffrn_reflns_av_R_equivalents 0.1416
_diffrn_reflns_av_unetI/netI 0.0737
_diffrn_reflns_Laue_measured_fraction_full 0.999
_diffrn_reflns_Laue_measured_fraction_max 0.999
_diffrn_reflns_limit_h_max 42
_diffrn_reflns_limit_h_min -42
_diffrn_reflns_limit_k_max 21
_diffrn_reflns_limit_k_min -21
_diffrn_reflns_limit_l_max 26
_diffrn_reflns_limit_l_min -26
_diffrn_reflns_number 82395
_diffrn_reflns_point_group_measured_fraction_full 0.999
_diffrn_reflns_point_group_measured_fraction_max 0.999
_diffrn_reflns_theta_full 25.240
_diffrn_reflns_theta_max 25.498
_diffrn_reflns_theta_min 2.284
_diffrn_source 'sealed X-ray tube'
_diffrn_source_target Mo
_exptl_absorpt_coefficient_mu 0.753
_exptl_absorpt_correction_T_max 0.868
_exptl_absorpt_correction_T_min 0.836
_exptl_absorpt_correction_type multi-scan
_exptl_absorpt_process_details '(SADABAS; Bruker, 2000)'
_exptl_crystal_colour colorless
_exptl_crystal_density_diffrn 1.005
_exptl_crystal_description block
_exptl_crystal_F_000 4256
_exptl_crystal_size_max 0.19
_exptl_crystal_size_mid 0.17
_exptl_crystal_size_min 0.16
_refine_diff_density_max 1.924
_refine_diff_density_min -1.316
_refine_diff_density_rms 0.122
_refine_ls_extinction_method none
_refine_ls_goodness_of_fit_ref 1.033
_refine_ls_hydrogen_treatment constr
_refine_ls_matrix_type full
_refine_ls_number_parameters 301
_refine_ls_number_reflns 6425
_refine_ls_number_restraints 329
_refine_ls_restrained_S_all 1.013
_refine_ls_R_factor_all 0.1525
_refine_ls_R_factor_gt 0.0948
_refine_ls_shift/su_max 0.001
_refine_ls_shift/su_mean 0.000
_refine_ls_structure_factor_coef Fsqd
_refine_ls_weighting_details 'w=1/[\s^2^(Fo^2^)+(0.1818P)^2^+36.5800P] where P=(Fo^2^+2Fc^2^)/3'
_refine_ls_weighting_scheme calc
_refine_ls_wR_factor_gt 0.2696
_refine_ls_wR_factor_ref 0.3174
_reflns_Friedel_coverage 0.000
_reflns_number_gt 3426
_reflns_number_total 6425
_reflns_threshold_expression 'I > 2\s(I)'
_cod_data_source_file d3dt01455j2.cif
_cod_data_source_block MOF1
_cod_original_sg_symbol_Hall '-C 2bc 2'
_cod_database_code 7713551
_shelx_shelxl_version_number 2018/3
_shelx_space_group_comment
;
The symmetry employed for this shelxl refinement is uniquely defined
by the following loop, which should always be used as a source of
symmetry information in preference to the above space-group names.
They are only intended as comments.
;
_shelx_estimated_absorpt_t_max 0.889
_shelx_estimated_absorpt_t_min 0.870
_olex2_refinement_description
;
1. Fixed Uiso
 At 1.2 times of:
  All C(H) groups, All C(H,H) groups, All N(H,H) groups
2. Rigid bond restraints
 All non-hydrogen atoms
 with sigma for 1-2 distances of 0.01 and sigma for 1-3 distances of 0.01
3. Uiso/Uaniso restraints and constraints
Uanis(N1A) = Uanis(C3A)
4. Rigid body (RIGU) restrains
 All non-hydrogen atoms
 with sigma for 1-2 distances of 0.004 and sigma for 1-3 distances of 0.004
5.a Secondary CH2 refined with riding coordinates:
 C16(H16A,H16B), C21(H21A,H21B), C23(H23A,H23B), C24(H24A,H24B), C30(H30A,
 H30B), C34(H34A,H34B)
5.b Aromatic/amide H refined with riding coordinates:
 C14(H14), C4A(H4A), C17(H17), C19(H19), C25(H25), C27(H27), C28(H28),
 C29(H29), C32(H32), C2R(H2R), C3R(H3R)
5.c X=CH2 refined with riding coordinates:
 N1A(H1AA,H1AB)
;
_smtbx_masks_void_probe_radius 1.2
_smtbx_masks_void_truncation_radius 1.2
_olex2_submission_special_instructions 'No special instructions were received'

loop_
_space_group_symop_operation_xyz
'x, y, z'
'-x, -y+1/2, z+1/2'
'x, -y, -z'
'-x+1/2, y, -z+1/2'
'x+1/2, y+1/2, z'
'-x+1/2, -y+1, z+1/2'
'x+1/2, -y+1/2, -z'
'-x+1, y+1/2, -z+1/2'
'-x, -y, -z'
'x, y-1/2, -z-1/2'
'-x, y, z'
'x-1/2, -y, z-1/2'
'-x+1/2, -y+1/2, -z'
'x+1/2, y, -z-1/2'
'-x+1/2, y+1/2, z'
'x, -y+1/2, z-1/2'

loop_
_atom_site_label
_atom_site_type_symbol
_atom_site_fract_x
_atom_site_fract_y
_atom_site_fract_z
_atom_site_U_iso_or_equiv
_atom_site_adp_type
_atom_site_occupancy
_atom_site_site_symmetry_order
_atom_site_calc_flag
_atom_site_refinement_flags_posn
_atom_site_refinement_flags_adp
_atom_site_refinement_flags_occupancy
_atom_site_disorder_assembly
_atom_site_disorder_group
Zn1 Zn 0.15236(2) 0.23147(5) 0.55575(4) 0.0458(3) Uani 1 1 d . U . . .
O2A O 0.10161(15) 0.1236(3) 0.6139(2) 0.0711(15) Uani 1 1 d . U . . .
N4 N 0.16769(16) 0.6472(3) 0.0027(3) 0.0534(14) Uani 1 1 d . U . . .
N5 N 0.15642(16) 0.3250(3) 0.5025(3) 0.0519(14) Uani 1 1 d . U . . .
N6 N 0.1751(2) 0.4918(3) 0.1923(3) 0.0617(16) Uani 1 1 d . U . . .
O1A O 0.09653(15) 0.2268(3) 0.5596(2) 0.0615(14) Uani 1 1 d . U . . .
C2A C 0.03933(19) 0.1729(4) 0.5944(3) 0.0451(15) Uani 1 1 d . U . . .
C1A C 0.0820(2) 0.1729(4) 0.5899(3) 0.0492(16) Uani 1 1 d . U . . .
C3A C 0.0194(3) 0.1221(6) 0.6269(5) 0.113(2) Uani 1 1 d . U . . .
C12 C 0.1839(2) 0.5342(5) 0.0869(3) 0.0605(18) Uani 1 1 d . U . . .
N13 N 0.1770(3) 0.4977(4) 0.3239(3) 0.096(3) Uani 1 1 d . U . . .
C14 C 0.2116(2) 0.5773(5) 0.0601(4) 0.075(2) Uani 1 1 d . U . . .
H14 H 0.237088 0.567929 0.069696 0.090 Uiso 1 1 calc R U . . .
C4A C 0.0197(2) 0.2265(4) 0.5603(4) 0.067(2) Uani 1 1 d . U . . .
H4A H 0.033077 0.262160 0.537604 0.080 Uiso 1 1 calc R U . . .
C16 C 0.1919(3) 0.4735(5) 0.1332(3) 0.073(2) Uani 1 1 d . U . . .
H16A H 0.181392 0.426371 0.118552 0.088 Uiso 1 1 calc R U . . .
H16B H 0.219247 0.467364 0.137882 0.088 Uiso 1 1 calc R U . . .
C17 C 0.1403(2) 0.6029(5) 0.0278(4) 0.078(3) Uani 1 1 d . U . . .
H17 H 0.114998 0.610421 0.016329 0.093 Uiso 1 1 calc R U . . .
C19 C 0.2033(2) 0.6334(4) 0.0198(4) 0.065(2) Uani 1 1 d . U . . .
H19 H 0.222960 0.662532 0.003921 0.078 Uiso 1 1 calc R U . . .
C21 C 0.1540(3) 0.4425(5) 0.2922(4) 0.076(2) Uani 1 1 d . U . . .
H21A H 0.128506 0.462237 0.285048 0.091 Uiso 1 1 calc R U . . .
H21B H 0.151725 0.397620 0.317166 0.091 Uiso 1 1 calc R U . . .
C23 C 0.1588(4) 0.5175(5) 0.3833(4) 0.118(4) Uani 1 1 d . U . . .
H23A H 0.132802 0.534110 0.376408 0.141 Uiso 1 1 calc R U . . .
H23B H 0.172840 0.558067 0.402769 0.141 Uiso 1 1 calc R U . . .
C24 C 0.1733(3) 0.4238(4) 0.2306(3) 0.078(2) Uani 1 1 d . U . . .
H24A H 0.198858 0.404998 0.237973 0.093 Uiso 1 1 calc R U . . .
H24B H 0.158818 0.385252 0.209446 0.093 Uiso 1 1 calc R U . . .
C25 C 0.1255(3) 0.4268(5) 0.4527(4) 0.087(3) Uani 1 1 d . U . . .
H25 H 0.103096 0.453590 0.445683 0.104 Uiso 1 1 calc R U . . .
C27 C 0.1889(2) 0.3468(5) 0.4765(4) 0.070(2) Uani 1 1 d . U . . .
H27 H 0.211191 0.320108 0.484615 0.083 Uiso 1 1 calc R U . . .
C28 C 0.1249(2) 0.3658(4) 0.4906(4) 0.067(2) Uani 1 1 d . U . . .
H28 H 0.101868 0.351865 0.508776 0.081 Uiso 1 1 calc R U . . .
C29 C 0.1905(3) 0.4089(6) 0.4372(4) 0.095(3) Uani 1 1 d . U . . .
H29 H 0.213680 0.422571 0.419531 0.114 Uiso 1 1 calc R U . . .
C30 C 0.1952(3) 0.5476(5) 0.2245(4) 0.088(3) Uani 1 1 d . U . . .
H30A H 0.195912 0.592800 0.199643 0.105 Uiso 1 1 calc R U . . .
H30B H 0.221377 0.531029 0.230427 0.105 Uiso 1 1 calc R U . . .
C31 C 0.1590(3) 0.4492(5) 0.4247(4) 0.080(2) Uani 1 1 d . U . . .
C32 C 0.1484(3) 0.5489(6) 0.0684(4) 0.083(3) Uani 1 1 d . U . . .
H32 H 0.128401 0.520409 0.084265 0.099 Uiso 1 1 calc R U . . .
C34 C 0.1786(5) 0.5655(5) 0.2845(4) 0.141(5) Uani 1 1 d . U . . .
H34A H 0.152981 0.585223 0.278827 0.169 Uiso 1 1 calc R U . . .
H34B H 0.193846 0.603747 0.304564 0.169 Uiso 1 1 calc R U . . .
N1A N 0.0396(2) 0.0659(5) 0.6594(4) 0.113(2) Uani 1 1 d . U . . .
H1AA H 0.064195 0.064762 0.658123 0.136 Uiso 1 1 calc R U . . .
H1AB H 0.027357 0.032916 0.680428 0.136 Uiso 1 1 calc R U . . .
O2B O 0.22678(18) 0.2467(3) 0.5844(3) 0.0788(17) Uani 1 1 d . U . . .
O1B O 0.17309(18) 0.2451(3) 0.6384(2) 0.0696(15) Uani 1 1 d . U . . .
C1V C 0.2100(3) 0.2484(4) 0.6338(5) 0.069(2) Uani 1 1 d . U . . .
C1R C 0.2300(3) 0.2517(4) 0.6939(4) 0.067(2) Uani 1 1 d . U . . .
C2R C 0.2696(3) 0.2529(4) 0.6936(4) 0.072(2) Uani 1 1 d . U . . .
H2R H 0.282681 0.253382 0.656346 0.087 Uiso 1 1 calc R U . . .
C3R C 0.2104(2) 0.2534(3) 0.7515(4) 0.0630(19) Uani 1 1 d . U . . .
H3R H 0.183810 0.254817 0.752172 0.076 Uiso 1 1 calc R U . . .

loop_
_atom_site_aniso_label
_atom_site_aniso_U_11
_atom_site_aniso_U_22
_atom_site_aniso_U_33
_atom_site_aniso_U_23
_atom_site_aniso_U_13
_atom_site_aniso_U_12
Zn1 0.0381(5) 0.0561(6) 0.0431(5) 0.0022(4) -0.0125(3) -0.0022(4)
O2A 0.063(3) 0.074(4) 0.076(4) 0.005(3) -0.012(3) 0.020(3)
N4 0.046(3) 0.065(4) 0.049(3) 0.002(3) 0.006(3) -0.004(3)
N5 0.053(3) 0.056(4) 0.046(3) 0.000(3) -0.012(3) -0.005(3)
N6 0.088(5) 0.042(3) 0.056(3) 0.007(3) -0.004(3) -0.007(3)
O1A 0.044(3) 0.075(4) 0.066(3) 0.010(3) -0.007(2) 0.002(2)
C2A 0.049(3) 0.042(4) 0.044(4) -0.010(3) -0.011(3) 0.008(3)
C1A 0.051(3) 0.058(4) 0.038(4) -0.002(3) -0.008(3) 0.005(3)
C3A 0.096(5) 0.114(5) 0.129(6) 0.052(4) 0.015(4) 0.004(4)
C12 0.077(4) 0.064(5) 0.041(4) -0.002(3) 0.005(3) 0.001(4)
N13 0.192(9) 0.043(4) 0.053(3) 0.007(3) -0.013(4) -0.021(4)
C14 0.058(4) 0.079(6) 0.088(6) 0.020(4) 0.005(4) 0.012(4)
C4A 0.043(4) 0.066(5) 0.092(6) 0.019(4) 0.005(4) 0.003(3)
C16 0.103(6) 0.063(5) 0.054(4) 0.004(3) 0.005(4) -0.002(4)
C17 0.051(4) 0.110(7) 0.072(5) 0.035(5) -0.003(4) -0.022(4)
C19 0.047(3) 0.075(5) 0.074(5) 0.016(4) 0.008(4) -0.001(4)
C21 0.115(7) 0.055(5) 0.057(4) 0.008(4) -0.006(4) -0.011(4)
C23 0.247(13) 0.054(5) 0.052(5) 0.005(3) 0.005(6) -0.001(6)
C24 0.126(7) 0.055(4) 0.052(4) 0.012(3) -0.004(4) -0.007(5)
C25 0.123(7) 0.067(5) 0.070(6) 0.011(4) -0.008(5) 0.022(5)
C27 0.065(4) 0.074(5) 0.069(5) 0.013(4) -0.002(4) -0.009(4)
C28 0.075(4) 0.065(5) 0.062(5) 0.007(4) -0.003(4) 0.009(4)
C29 0.114(6) 0.079(7) 0.092(7) 0.026(5) 0.003(6) -0.017(5)
C30 0.128(8) 0.078(5) 0.058(4) 0.011(4) -0.020(5) -0.037(5)
C31 0.145(7) 0.051(5) 0.045(4) 0.001(3) -0.003(5) -0.001(4)
C32 0.072(4) 0.106(7) 0.069(6) 0.033(5) 0.003(4) -0.019(5)
C34 0.325(18) 0.045(5) 0.054(5) 0.011(4) 0.013(7) -0.040(7)
N1A 0.096(5) 0.114(5) 0.129(6) 0.052(4) 0.015(4) 0.004(4)
O2B 0.088(4) 0.078(4) 0.071(3) -0.001(3) -0.046(3) 0.002(3)
O1B 0.092(3) 0.061(3) 0.056(3) 0.004(3) -0.037(3) -0.008(3)
C1V 0.085(5) 0.042(4) 0.079(4) 0.001(4) -0.044(4) -0.001(4)
C1R 0.094(5) 0.027(4) 0.079(4) 0.000(4) -0.047(4) 0.005(4)
C2R 0.090(5) 0.033(4) 0.094(6) -0.005(4) -0.043(4) 0.005(4)
C3R 0.079(5) 0.029(4) 0.081(4) 0.007(4) -0.049(4) -0.008(4)

loop_
_atom_type_symbol
_atom_type_description
_atom_type_scat_dispersion_real
_atom_type_scat_dispersion_imag
_atom_type_scat_source
C C 0.0033 0.0016 'International Tables Vol C Tables 4.2.6.8 and 6.1.1.4'
H H 0.0000 0.0000 'International Tables Vol C Tables 4.2.6.8 and 6.1.1.4'
N N 0.0061 0.0033 'International Tables Vol C Tables 4.2.6.8 and 6.1.1.4'
O O 0.0106 0.0060 'International Tables Vol C Tables 4.2.6.8 and 6.1.1.4'
Zn Zn 0.2839 1.4301 'International Tables Vol C Tables 4.2.6.8 and 6.1.1.4'

loop_
_geom_angle_atom_site_label_1
_geom_angle_atom_site_label_2
_geom_angle_atom_site_label_3
_geom_angle
_geom_angle_site_symmetry_1
_geom_angle_site_symmetry_3
_geom_angle_publ_flag
N5 Zn1 N4 103.4(2) . 10_556 ?
O1A Zn1 N4 105.0(2) . 10_556 ?
O1A Zn1 N5 97.4(2) . . ?
O1B Zn1 N4 124.5(2) . 10_556 ?
O1B Zn1 N5 113.3(2) . . ?
O1B Zn1 O1A 109.7(3) . . ?
C17 N4 Zn1 119.6(5) . 10_566 ?
C19 N4 Zn1 124.1(5) . 10_566 ?
C19 N4 C17 116.3(7) . . ?
C27 N5 Zn1 122.8(5) . . ?
C27 N5 C28 117.5(7) . . ?
C28 N5 Zn1 119.7(5) . . ?
C16 N6 C24 109.4(6) . . ?
C30 N6 C16 113.4(7) . . ?
C30 N6 C24 108.9(6) . . ?
C1A O1A Zn1 117.0(5) . . ?
C3A C2A C1A 123.4(7) . . ?
C3A C2A C4A 119.2(7) . . ?
C4A C2A C1A 117.3(7) . . ?
O2A C1A O1A 122.4(7) . . ?
O2A C1A C2A 122.0(7) . . ?
O1A C1A C2A 115.6(6) . . ?
C2A C3A C3A 121.2(5) . 11 ?
C2A C3A N1A 118.8(8) . . ?
C3A C3A N1A 120.0(5) 11 . ?
C14 C12 C16 123.9(8) . . ?
C32 C12 C14 115.0(8) . . ?
C32 C12 C16 121.1(8) . . ?
C21 N13 C23 109.7(9) . . ?
C21 N13 C34 107.6(7) . . ?
C23 N13 C34 108.9(7) . . ?
C12 C14 H14 118.9 . . ?
C19 C14 C12 122.3(8) . . ?
C19 C14 H14 118.9 . . ?
C2A C4A H4A 120.2 . . ?
C4A C4A C2A 119.6(4) 11 . ?
C4A C4A H4A 120.2 11 . ?
N6 C16 C12 110.8(6) . . ?
N6 C16 H16A 109.5 . . ?
N6 C16 H16B 109.5 . . ?
C12 C16 H16A 109.5 . . ?
C12 C16 H16B 109.5 . . ?
H16A C16 H16B 108.1 . . ?
N4 C17 H17 118.8 . . ?
C32 C17 N4 122.5(8) . . ?
C32 C17 H17 118.8 . . ?
N4 C19 C14 121.4(7) . . ?
N4 C19 H19 119.3 . . ?
C14 C19 H19 119.3 . . ?
N13 C21 H21A 110.0 . . ?
N13 C21 H21B 110.0 . . ?
N13 C21 C24 108.5(7) . . ?
H21A C21 H21B 108.4 . . ?
C24 C21 H21A 110.0 . . ?
C24 C21 H21B 110.0 . . ?
N13 C23 H23A 109.9 . . ?
N13 C23 H23B 109.9 . . ?
N13 C23 C31 108.9(8) . . ?
H23A C23 H23B 108.3 . . ?
C31 C23 H23A 109.9 . . ?
C31 C23 H23B 109.9 . . ?
N6 C24 C21 109.4(7) . . ?
N6 C24 H24A 109.8 . . ?
N6 C24 H24B 109.8 . . ?
C21 C24 H24A 109.8 . . ?
C21 C24 H24B 109.8 . . ?
H24A C24 H24B 108.2 . . ?
C28 C25 H25 119.7 . . ?
C28 C25 C31 120.7(9) . . ?
C31 C25 H25 119.7 . . ?
N5 C27 H27 119.2 . . ?
N5 C27 C29 121.7(8) . . ?
C29 C27 H27 119.2 . . ?
N5 C28 C25 122.2(8) . . ?
N5 C28 H28 118.9 . . ?
C25 C28 H28 118.9 . . ?
C27 C29 H29 119.5 . . ?
C31 C29 C27 120.9(10) . . ?
C31 C29 H29 119.5 . . ?
N6 C30 H30A 108.9 . . ?
N6 C30 H30B 108.9 . . ?
N6 C30 C34 113.4(9) . . ?
H30A C30 H30B 107.7 . . ?
C34 C30 H30A 108.9 . . ?
C34 C30 H30B 108.9 . . ?
C25 C31 C23 119.5(10) . . ?
C29 C31 C23 123.6(11) . . ?
C29 C31 C25 117.0(9) . . ?
C12 C32 C17 122.5(8) . . ?
C12 C32 H32 118.7 . . ?
C17 C32 H32 118.7 . . ?
N13 C34 H34A 109.5 . . ?
N13 C34 H34B 109.5 . . ?
C30 C34 N13 110.6(8) . . ?
C30 C34 H34A 109.5 . . ?
C30 C34 H34B 109.5 . . ?
H34A C34 H34B 108.1 . . ?
C3A N1A H1AA 120.0 . . ?
C3A N1A H1AB 120.0 . . ?
H1AA N1A H1AB 120.0 . . ?
C1V O1B Zn1 107.9(6) . . ?
O2B C1V O1B 122.9(8) . . ?
O2B C1V C1R 123.2(9) . . ?
O1B C1V C1R 113.9(9) . . ?
C2R C1R C1V 117.9(10) . . ?
C2R C1R C3R 119.0(8) . . ?
C3R C1R C1V 123.2(9) . . ?
C1R C2R H2R 119.9 . . ?
C3R C2R C1R 120.2(9) 4_556 . ?
C3R C2R H2R 119.9 4_556 . ?
C1R C3R H3R 119.6 . . ?
C2R C3R C1R 120.8(8) 4_556 . ?
C2R C3R H3R 119.6 4_556 . ?

loop_
_geom_bond_atom_site_label_1
_geom_bond_atom_site_label_2
_geom_bond_distance
_geom_bond_site_symmetry_2
_geom_bond_publ_flag
Zn1 N4 2.039(6) 10_556 ?
Zn1 N5 2.034(6) . ?
Zn1 O1A 1.957(5) . ?
Zn1 O1B 1.950(5) . ?
O2A C1A 1.231(8) . ?
N4 C17 1.356(9) . ?
N4 C19 1.322(9) . ?
N5 C27 1.328(9) . ?
N5 C28 1.348(9) . ?
N6 C16 1.449(9) . ?
N6 C24 1.472(9) . ?
N6 C30 1.406(10) . ?
O1A C1A 1.272(8) . ?
C2A C1A 1.496(10) . ?
C2A C3A 1.344(11) . ?
C2A C4A 1.391(10) . ?
C3A C3A 1.36(2) 11 ?
C3A N1A 1.414(12) . ?
C12 C14 1.369(11) . ?
C12 C16 1.504(10) . ?
C12 C32 1.333(11) . ?
N13 C21 1.446(10) . ?
N13 C23 1.482(11) . ?
N13 C34 1.482(10) . ?
C14 H14 0.9300 . ?
C14 C19 1.361(10) . ?
C4A C4A 1.379(16) 11 ?
C4A H4A 0.9300 . ?
C16 H16A 0.9700 . ?
C16 H16B 0.9700 . ?
C17 H17 0.9300 . ?
C17 C32 1.336(12) . ?
C19 H19 0.9300 . ?
C21 H21A 0.9700 . ?
C21 H21B 0.9700 . ?
C21 C24 1.535(11) . ?
C23 H23A 0.9700 . ?
C23 H23B 0.9700 . ?
C23 C31 1.514(12) . ?
C24 H24A 0.9700 . ?
C24 H24B 0.9700 . ?
C25 H25 0.9300 . ?
C25 C28 1.365(11) . ?
C25 C31 1.380(14) . ?
C27 H27 0.9300 . ?
C27 C29 1.400(11) . ?
C28 H28 0.9300 . ?
C29 H29 0.9300 . ?
C29 C31 1.343(14) . ?
C30 H30A 0.9700 . ?
C30 H30B 0.9700 . ?
C30 C34 1.463(12) . ?
C32 H32 0.9300 . ?
C34 H34A 0.9700 . ?
C34 H34B 0.9700 . ?
N1A H1AA 0.8600 . ?
N1A H1AB 0.8600 . ?
O2B C1V 1.223(11) . ?
O1B C1V 1.297(11) . ?
C1V C1R 1.480(11) . ?
C1R C2R 1.386(13) . ?
C1R C3R 1.427(12) . ?
C2R H2R 0.9300 . ?
C2R C3R 1.384(10) 4_556 ?
C3R H3R 0.9300 . ?

loop_
_geom_torsion_atom_site_label_1
_geom_torsion_atom_site_label_2
_geom_torsion_atom_site_label_3
_geom_torsion_atom_site_label_4
_geom_torsion
_geom_torsion_site_symmetry_1
_geom_torsion_site_symmetry_2
_geom_torsion_site_symmetry_3
_geom_torsion_site_symmetry_4
_geom_torsion_publ_flag
Zn1 N4 C17 C32 -177.2(8) 10_566 . . . ?
Zn1 N4 C19 C14 178.5(6) 10_566 . . . ?
Zn1 N5 C27 C29 176.3(6) . . . . ?
Zn1 N5 C28 C25 -176.6(6) . . . . ?
Zn1 O1A C1A O2A -2.8(9) . . . . ?
Zn1 O1A C1A C2A 177.3(4) . . . . ?
Zn1 O1B C1V O2B 3.2(10) . . . . ?
Zn1 O1B C1V C1R -174.7(5) . . . . ?
N4 C17 C32 C12 -0.4(17) . . . . ?
N5 C27 C29 C31 0.4(14) . . . . ?
N6 C30 C34 N13 58.5(14) . . . . ?
C1A C2A C3A C3A -176.4(4) . . . 11 ?
C1A C2A C3A N1A 0.9(15) . . . . ?
C1A C2A C4A C4A 176.6(4) . . . 11 ?
C3A C2A C1A O2A 3.1(12) . . . . ?
C3A C2A C1A O1A -176.9(8) . . . . ?
C3A C2A C4A C4A -0.1(10) . . . 11 ?
C12 C14 C19 N4 -2.5(13) . . . . ?
N13 C21 C24 N6 -61.9(9) . . . . ?
N13 C23 C31 C25 -129.2(10) . . . . ?
N13 C23 C31 C29 52.3(14) . . . . ?
C14 C12 C16 N6 116.0(9) . . . . ?
C14 C12 C32 C17 -1.6(15) . . . . ?
C4A C2A C1A O2A -173.5(7) . . . . ?
C4A C2A C1A O1A 6.5(9) . . . . ?
C4A C2A C3A C3A 0.1(10) . . . 11 ?
C4A C2A C3A N1A 177.4(9) . . . . ?
C16 N6 C24 C21 -177.7(7) . . . . ?
C16 N6 C30 C34 -179.3(8) . . . . ?
C16 C12 C14 C19 -177.8(8) . . . . ?
C16 C12 C32 C17 179.3(9) . . . . ?
C17 N4 C19 C14 0.3(12) . . . . ?
C19 N4 C17 C32 1.1(13) . . . . ?
C21 N13 C23 C31 65.2(11) . . . . ?
C21 N13 C34 C30 -59.3(13) . . . . ?
C23 N13 C21 C24 179.4(7) . . . . ?
C23 N13 C34 C30 -178.2(10) . . . . ?
C24 N6 C16 C12 163.5(7) . . . . ?
C24 N6 C30 C34 -57.3(11) . . . . ?
C27 N5 C28 C25 0.9(12) . . . . ?
C27 C29 C31 C23 179.1(8) . . . . ?
C27 C29 C31 C25 0.6(15) . . . . ?
C28 N5 C27 C29 -1.2(12) . . . . ?
C28 C25 C31 C23 -179.5(8) . . . . ?
C28 C25 C31 C29 -0.9(14) . . . . ?
C30 N6 C16 C12 -74.8(9) . . . . ?
C30 N6 C24 C21 58.0(10) . . . . ?
C31 C25 C28 N5 0.2(13) . . . . ?
C32 C12 C14 C19 3.1(13) . . . . ?
C32 C12 C16 N6 -65.0(11) . . . . ?
C34 N13 C21 C24 61.1(10) . . . . ?
C34 N13 C23 C31 -177.3(10) . . . . ?
O2B C1V C1R C2R 0.1(11) . . . . ?
O2B C1V C1R C3R -179.7(7) . . . . ?
O1B C1V C1R C2R 177.9(6) . . . . ?
O1B C1V C1R C3R -1.8(10) . . . . ?
C1V C1R C2R C3R -177.8(6) . . . 4_556 ?
C1V C1R C3R C2R 176.9(7) . . . 4_556 ?
C2R C1R C3R C2R -2.8(9) . . . 4_556 ?
C3R C1R C2R C3R 2.0(9) . . . 4_556 ?

loop_
_smtbx_masks_void_nr
_smtbx_masks_void_average_x
_smtbx_masks_void_average_y
_smtbx_masks_void_average_z
_smtbx_masks_void_volume
_smtbx_masks_void_count_electrons
_smtbx_masks_void_content
1 0.000 -0.168 -0.587 2715.0 798.4 ?
2 0.500 -0.693 -0.163 2715.0 798.4 ?
